data_2007212
loop_
_publ_author_name
' Drouin, Marc'
' Dodier, Marco'
' Ruest, Luc'

_publ_section_title
;
 3D/2D Hydrogen-Bond Network Preferences for Five New Ryanoid
 Derivatives
;
_journal_issue 5
_journal_name_full 'Acta Crystallographica Section C'
_journal_page_first 687
_journal_page_last 693
_journal_paper_doi 10.1107/S0108270197016843
_journal_volume 54
_journal_year 1998
_chemical_formula_moiety 'C20 H32 O7'
_chemical_formula_sum 'C20 H32 O7'
_chemical_formula_weight 384.46
_chemical_melting_point 579(2)
_chemical_name_common 2-deoxy-3epiryanodol
_chemical_name_systematic
;
 ?
;
_space_group_IT_number 19
_symmetry_cell_setting orthorhombic
_symmetry_space_group_name_Hall 'P 2ac 2ab'
_symmetry_space_group_name_H-M 'P 21 21 21'
_audit_creation_method SHELXL
_cell_angle_alpha 90.00
_cell_angle_beta 90.00
_cell_angle_gamma 90.00
_cell_formula_units_Z 4
_cell_length_a 8.9913(5)
_cell_length_b 13.1001(10)
_cell_length_c 16.6041(10)
_cell_measurement_reflns_used 24
_cell_measurement_temperature 293.0(10)
_cell_measurement_theta_max 40
_cell_measurement_theta_min 30
_cell_volume 1955.7(2)
_computing_cell_refinement 'NRCCAD TRUANG'
_computing_data_collection
;
NRCCAD DATCOL (NRCCAD: Le Page, White & Gabe, 1986)
;
_computing_data_reduction
;
NRCVAX DATRD2  (NRCVAX: Gabe, Le Page, Charland, Lee & White, 1989)
;
_computing_molecular_graphics
;
NRCVAX ORTEP, Xtal_GX ORTEP (Hall & du Boulay, 1995)
;
_computing_publication_material 'SHELXL-93 ACTA'
_computing_structure_refinement 'SHELXL-93 (Sheldrick, 1993)'
_computing_structure_solution
;
SIR92 (Altomare, Cascarano, Giacovazzo & Guagliardi, 1993)
;
_diffrn_ambient_temperature 293(2)
_diffrn_measurement_device 'Nonius CAD-4    '
_diffrn_measurement_method '\q/2\q scan'
_diffrn_radiation_monochromator graphite
_diffrn_radiation_source 'fine-focus sealed tube'
_diffrn_radiation_type CuK\a
_diffrn_radiation_wavelength 1.54184
_diffrn_reflns_av_R_equivalents 0.00
_diffrn_reflns_av_sigmaI/netI 0.00
_diffrn_reflns_limit_h_max 11
_diffrn_reflns_limit_h_min 0
_diffrn_reflns_limit_k_max 16
_diffrn_reflns_limit_k_min 0
_diffrn_reflns_limit_l_max 20
_diffrn_reflns_limit_l_min 0
_diffrn_reflns_number 2203
_diffrn_reflns_reduction_process
;
Equivalent reflections grouped and averaged (Le Page & Gabe, 1979)
;
_diffrn_reflns_theta_max 71.96
_diffrn_reflns_theta_min 4.30
_diffrn_standards_decay_% <1
_diffrn_standards_interval_time 60
_diffrn_standards_number 3
_exptl_absorpt_coefficient_mu 0.807
_exptl_absorpt_correction_type none
_exptl_crystal_colour colorless
_exptl_crystal_density_diffrn 1.306
_exptl_crystal_density_meas ?
_exptl_crystal_description prism
_exptl_crystal_F_000 832
_exptl_crystal_size_max 0.30
_exptl_crystal_size_mid 0.30
_exptl_crystal_size_min 0.20
_refine_diff_density_max .210
_refine_diff_density_min -.142
_refine_ls_extinction_coef 0.0032(3)
_refine_ls_extinction_method SHELXL93_(Sheldrick,_1993)
_refine_ls_goodness_of_fit_all 1.052
_refine_ls_goodness_of_fit_obs 1.059
_refine_ls_hydrogen_treatment constr
_refine_ls_matrix_type full
_refine_ls_number_parameters 274
_refine_ls_number_reflns 2203
_refine_ls_number_restraints 0
_refine_ls_restrained_S_all 1.052
_refine_ls_restrained_S_obs 1.059
_refine_ls_R_factor_all 0.0313
_refine_ls_R_factor_obs .0304
_refine_ls_shift/esd_max -0.001
_refine_ls_shift/esd_mean <0.000
_refine_ls_structure_factor_coef Fsqd
_refine_ls_weighting_details 'w = 1/[\s^2^(Fo^2^)+(0.0503P)^2^+0.4105P] where P=(Fo^2^+2Fc^2^)/3'
_refine_ls_weighting_scheme calc
_refine_ls_wR_factor_all 0.0842
_refine_ls_wR_factor_obs .0832
_reflns_number_observed 2134
_reflns_number_total 2203
_reflns_observed_criterion >2sigma(I)
_cod_data_source_file bs1023.cif
_cod_data_source_block 1
_cod_depositor_comments
;
The following automatic conversions were performed:
'_symmetry_cell_setting' value 'Orthorhombic' changed to 'orthorhombic'
according to '/home/saulius/struct/CIF-dictionaries/cif_core.dic'
dictionary named 'cif_core.dic' version 2.4.1 from 2010-06-29.

Automatic conversion script
Id: cif_fix_enum 1527 2010-12-29 10:47:43Z saulius 

The following automatic conversions were performed:

'_chemical_melting_point' value '304-308\%C' was changed to '579(2)'
- it was converted from degrees Celsius(C) to Kelvins(K), the average
value was taken and precision was estimated.

Automatic conversion script
Id: cif_fix_values 1646 2011-03-28 12:23:43Z adriana 

The following automatic conversions were performed:

'_chemical_melting_point' value '304-308\%C' was changed to '579(2)'
- it was converted from degrees Celsius(C) to Kelvins(K), the average
value was taken and precision was
estimated.

'_symmetry_cell_setting' value 'Orthorhombic' changed to
'orthorhombic' according to
/home/saulius/struct/CIF-dictionaries/cif_core.dic dictionary named
'cif_core.dic' version 2.4.1 from 2010-06-29.

Automatic conversion script
Id: cif_fix_values 1715 2011-07-08 13:25:40Z adriana 

The following automatic conversions were performed:

'_exptl_crystal_density_meas' value 'not measured' was changed to '?'
- the value is perceived as not measured.

Automatic conversion script
Id: cif_fix_values 3008 2015-01-20 13:52:24Z robertas 

The following automatic conversions were performed:

'_refine_ls_weighting_scheme' value 'calc w =
1/[\s^2^(Fo^2^)+(0.0503P)^2^+0.4105P] where P=(Fo^2^+2Fc^2^)/3' was
changed to 'calc'. New tag '_refine_ls_weighting_details' was
created. The value of the new tag was set to 'w =
1/[\s^2^(Fo^2^)+(0.0503P)^2^+0.4105P] where P=(Fo^2^+2Fc^2^)/3'.

Automatic conversion script
Id: cif_fix_values 3143 2015-03-26 13:38:13Z robertas 
;
_cod_database_code 2007212
_cod_database_fobs_code 2007212

loop_
_symmetry_equiv_pos_as_xyz
'x, y, z'
'x+1/2, -y+1/2, -z'
'-x, y+1/2, -z+1/2'
'-x+1/2, -y, z+1/2'

loop_
_atom_site_aniso_label
_atom_site_aniso_U_11
_atom_site_aniso_U_22
_atom_site_aniso_U_33
_atom_site_aniso_U_12
_atom_site_aniso_U_13
_atom_site_aniso_U_23
C1 .0234(8) .0271(8) .0275(8) .0017(7) -.0035(7) -.0024(7)
C2 .0292(9) .0279(9) .0353(9) -.0007(8) -.0038(8) -.0037(7)
C3 .0268(9) .0332(9) .0341(9) -.0004(8) -.0034(8) -.0096(8)
C4 .0218(8) .0347(9) .0282(9) .0028(8) -.0050(7) -.0043(7)
C5 .0283(9) .0440(11) .0239(8) .0038(9) -.0017(7) -.0022(8)
C6 .0245(9) .0385(10) .0276(9) .0041(8) .0000(7) .0051(8)
C7 .0346(10) .0486(12) .0346(10) .0023(9) .0047(8) .0134(9)
C8 .0371(11) .0377(11) .0512(12) -.0051(9) .0020(10) .0166(10)
C9 .0304(10) .0318(10) .0473(11) -.0041(8) -.0008(9) .0054(9)
C10 .0219(8) .0285(8) .0312(8) .0014(7) .0007(7) -.0003(7)
C11 .0176(8) .0288(9) .0259(8) .0011(7) .0007(7) .0012(7)
C12 .0203(8) .0269(8) .0242(8) -.0001(7) .0005(7) -.0015(7)
C13 .0394(11) .0313(10) .0509(12) .0059(9) -.0073(10) -.0084(9)
C14 .0276(9) .0434(11) .0276(9) .0043(8) .0030(7) -.0049(8)
C15 .0217(8) .0301(9) .0301(9) .0038(7) -.0013(7) -.0045(7)
O16 .0184(6) .0298(6) .0307(6) .0019(5) .0006(5) -.0022(5)
C17 .0336(9) .0325(9) .0313(9) .0015(8) -.0075(8) .0005(8)
C18 .075(2) .0485(14) .078(2) .0255(14) -.025(2) -.0109(13)
C19 .068(2) .0418(14) .143(3) .0118(14) -.041(2) -.037(2)
C20 .0454(12) .0673(15) .0274(9) .0071(13) -.0065(9) -.0028(10)
C21 .074(2) .0328(11) .070(2) -.0075(12) -.001(2) .0009(11)
O23 .0302(7) .0433(8) .0488(8) -.0075(7) -.0054(7) -.0135(7)
O24 .0276(7) .0400(7) .0388(7) .0040(6) -.0046(6) .0090(6)
O25 .0218(6) .0415(8) .0443(8) .0020(6) -.0084(6) -.0020(7)
O26 .0245(6) .0365(7) .0298(6) -.0002(6) .0021(5) -.0038(6)
O27 .0228(6) .0354(7) .0289(6) -.0037(6) .0040(5) -.0047(5)
O28 .0220(6) .0445(8) .0428(8) .0082(6) -.0049(6) -.0127(7)

loop_
_atom_site_label
_atom_site_fract_x
_atom_site_fract_y
_atom_site_fract_z
_atom_site_U_iso_or_equiv
_atom_site_thermal_displace_type
_atom_site_calc_flag
_atom_site_refinement_flags
_atom_site_occupancy
_atom_site_disorder_group
_atom_site_type_symbol
C1 .7023(2) .41794(14) .08222(11) .0260(4) Uani d . 1 . C
C2 .7698(2) .52113(14) .10952(12) .0308(4) Uani d . 1 . C
H2 .8296 .5456 .0641 .037 Uiso calc . 1 . H
C3 .8814(2) .49424(15) .17679(12) .0314(4) Uani d . 1 . C
H3 .8448 .5191 .2288 .038 Uiso calc . 1 . H
C4 .8930(2) .37624(15) .17776(11) .0282(4) Uani d . 1 . C
C5 .7870(2) .3244(2) .23937(11) .0321(4) Uani d . 1 . C
C6 .7816(2) .2140(2) .20576(11) .0302(4) Uani d . 1 . C
C7 .6757(2) .1343(2) .23888(12) .0393(5) Uani d . 1 . C
H7A .5748 .1606 .2384 .047 Uiso calc . 1 . H
H7B .7020 .1181 .2941 .047 Uiso calc . 1 . H
C8 .6851(3) .0380(2) .18676(15) .0420(5) Uani d . 1 . C
H8A .6119 -.0107 .2058 .050 Uiso calc . 1 . H
H8B .7826 .0076 .1938 .050 Uiso calc . 1 . H
C9 .6592(2) .0567(2) .09623(13) .0365(5) Uani d . 1 . C
H9 .5564 .0799 .0892 .044 Uiso calc . 1 . H
C10 .7623(2) .14171(14) .06631(11) .0272(4) Uani d . 1 . C
H10 .8647 .1184 .0748 .033 Uiso calc . 1 . H
C11 .7409(2) .23668(14) .11690(10) .0241(4) Uani d . 1 . C
C12 .8259(2) .33763(14) .09696(10) .0238(4) Uani d . 1 . C
C13 .6639(3) .6096(2) .13156(14) .0406(5) Uani d . 1 . C
H13 .6003 .5854 .1755 .049 Uiso calc . 1 . H
C14 .6323(2) .3729(2) .22753(11) .0329(4) Uani d . 1 . C
H14A .5600 .3361 .2597 .039 Uiso calc . 1 . H
H14B .6346 .4430 .2463 .039 Uiso calc . 1 . H
C15 .5842(2) .37080(14) .13915(11) .0273(4) Uani d . 1 . C
O16 .58521(13) .26526(10) .11458(7) .0263(3) Uani d . 1 . O
C17 .6505(2) .4185(2) -.00522(11) .0324(4) Uani d . 1 . C
H17A .7296(6) .4426(11) -.0391(2) .049 Uiso calc R 1 . H
H17B .5660(11) .4628(10) -.0106(2) .049 Uiso calc R 1 . H
H17C .6233(17) .3505(3) -.0210(3) .049 Uiso calc R 1 . H
C18 .5624(4) .6445(2) .0644(2) .0671(8) Uani d . 1 . C
H18A .4958(19) .5902(7) .0501(11) .101 Uiso calc R 1 . H
H18B .6210(4) .6631(19) .0183(6) .101 Uiso calc R 1 . H
H18C .506(2) .7026(13) .0820(6) .101 Uiso calc R 1 . H
C19 .7500(4) .7005(2) .1632(3) .0842(12) Uani d . 1 . C
H19A .801(3) .6818(7) .2119(10) .126 Uiso calc R 1 . H
H19B .6826(5) .7556(8) .1741(17) .126 Uiso calc R 1 . H
H19C .822(2) .7218(14) .1236(8) .126 Uiso calc R 1 . H
C20 .8378(3) .3330(2) .32702(12) .0467(6) Uani d . 1 . C
H20A .845(2) .4037(2) .3418(4) .070 Uiso calc R 1 . H
H20B .9334(10) .3013(13) .3330(3) .070 Uiso calc R 1 . H
H20C .7671(11) .2994(12) .3613(2) .070 Uiso calc R 1 . H
C21 .6786(4) -.0406(2) .0481(2) .0589(7) Uani d . 1 . C
H21A .6062(18) -.0900(7) .0651(10) .088 Uiso calc R 1 . H
H21B .7767(10) -.0673(10) .0568(11) .088 Uiso calc R 1 . H
H21C .665(3) -.0262(4) -.0082(2) .088 Uiso calc R 1 . H
O23 1.0253(2) .53586(12) .16044(10) .0408(4) Uani d . 1 . O
H23 1.037(3) .575(3) .1998(18) .062(9) Uiso d . 1 . H
O24 .9266(2) .16686(11) .21050(9) .0354(3) Uani d . 1 . O
H24 .990(4) .216(3) .204(2) .071(10) Uiso d . 1 . H
O25 1.0429(2) .34559(12) .19065(9) .0359(3) Uani d . 1 . O
H25 1.095(4) .392(3) .183(2) .073(11) Uiso d . 1 . H
O26 .74648(15) .16378(11) -.01814(8) .0303(3) Uani d . 1 . O
H26 .653(4) .170(2) -.0288(16) .052(8) Uiso d . 1 . H
O27 .93626(14) .32986(11) .03675(8) .0291(3) Uani d . 1 . O
H27 .897(3) .292(2) .0006(17) .055(8) Uiso d . 1 . H
O28 .44104(15) .40842(12) .13446(9) .0364(3) Uani d . 1 . O
H28 .398(3) .389(2) .0918(16) .046(7) Uiso d . 1 . H

loop_
_atom_type_symbol
_atom_type_description
_atom_type_scat_dispersion_real
_atom_type_scat_dispersion_imag
_atom_type_scat_source
C C .0181 .0091 'International Tables Vol C Tables 4.2.6.8 and 6.1.1.4'
H H .0000 .0000 'International Tables Vol C Tables 4.2.6.8 and 6.1.1.4'
O O .0492 .0322 'International Tables Vol C Tables 4.2.6.8 and 6.1.1.4'

loop_
_geom_angle_atom_site_label_1
_geom_angle_atom_site_label_2
_geom_angle_atom_site_label_3
_geom_angle
_geom_angle_publ_flag
C17 C1 C2 113.2(2) no
C17 C1 C15 111.9(2) no
C2 C1 C15 116.0(2) no
C17 C1 C12 111.87(15) no
C2 C1 C12 105.35(14) no
C15 C1 C12 97.16(14) no
C3 C2 C13 113.6(2) no
C3 C2 C1 105.52(15) no
C13 C2 C1 118.8(2) no
C3 C2 H2 106.0(2) no
C13 C2 H2 106.0(2) no
C1 C2 H2 106.0(2) no
O23 C3 C2 111.3(2) no
O23 C3 C4 108.7(2) no
C2 C3 C4 106.22(15) no
O23 C3 H3 110.2(2) no
C2 C3 H3 110.2(2) no
C4 C3 H3 110.2(2) no
O25 C4 C3 110.3(2) no
O25 C4 C5 111.0(2) no
C3 C4 C5 113.7(2) no
O25 C4 C12 113.9(2) no
C3 C4 C12 106.8(2) no
C5 C4 C12 100.81(14) no
C20 C5 C14 111.1(2) no
C20 C5 C6 114.9(2) no
C14 C5 C6 108.1(2) no
C20 C5 C4 114.3(2) no
C14 C5 C4 106.8(2) no
C6 C5 C4 100.95(14) no
O24 C6 C7 104.7(2) no
O24 C6 C11 110.31(14) no
C7 C6 C11 109.2(2) no
O24 C6 C5 110.5(2) no
C7 C6 C5 122.1(2) no
C11 C6 C5 99.83(14) no
C6 C7 C8 109.1(2) no
C6 C7 H7A 109.9(2) no
C8 C7 H7A 109.9(2) no
C6 C7 H7B 109.9(2) no
C8 C7 H7B 109.9(2) no
H7A C7 H7B 108.3(2) no
C7 C8 C9 114.3(2) no
C7 C8 H8A 108.7(2) no
C9 C8 H8A 108.7(2) no
C7 C8 H8B 108.7(2) no
C9 C8 H8B 108.7(2) no
H8A C8 H8B 107.6(2) no
C21 C9 C10 111.8(2) no
C21 C9 C8 111.3(2) no
C10 C9 C8 109.9(2) no
C21 C9 H9 107.9(2) no
C10 C9 H9 107.9(2) no
C8 C9 H9 107.9(2) no
O26 C10 C11 111.29(15) no
O26 C10 C9 113.7(2) no
C11 C10 C9 109.9(2) no
O26 C10 H10 107.2(2) no
C11 C10 H10 107.2(2) no
C9 C10 H10 107.2(2) no
O16 C11 C10 108.68(14) no
O16 C11 C6 107.64(14) no
C10 C11 C6 109.92(15) no
O16 C11 C12 104.37(13) no
C10 C11 C12 121.05(14) no
C6 C11 C12 104.41(15) no
O27 C12 C1 116.17(15) no
O27 C12 C4 111.19(14) no
C1 C12 C4 101.16(14) no
O27 C12 C11 115.64(14) no
C1 C12 C11 104.89(14) no
C4 C12 C11 106.39(14) no
C18 C13 C19 109.0(2) no
C18 C13 C2 115.1(2) no
C19 C13 C2 110.9(2) no
C18 C13 H13 107.1(2) no
C19 C13 H13 107.1(2) no
C2 C13 H13 107.1(2) no
C15 C14 C5 111.72(15) no
C15 C14 H14A 109.3(2) no
C5 C14 H14A 109.3(2) no
C15 C14 H14B 109.3(2) no
C5 C14 H14B 109.3(2) no
H14A C14 H14B 107.9(2) no
O28 C15 O16 109.42(15) no
O28 C15 C14 108.15(15) no
O16 C15 C14 106.65(15) no
O28 C15 C1 117.5(2) no
O16 C15 C1 101.84(14) no
C14 C15 C1 112.6(2) no
C15 O16 C11 104.26(13) no
C1 C17 H17A 109.47(11) no
C1 C17 H17B 109.47(10) no
H17A C17 H17B 109.5 no
C1 C17 H17C 109.47(10) no
H17A C17 H17C 109.5 no
H17B C17 H17C 109.5 no
C13 C18 H18A 109.47(15) no
C13 C18 H18B 109.5(2) no
H18A C18 H18B 109.5 no
C13 C18 H18C 109.47(14) no
H18A C18 H18C 109.5 no
H18B C18 H18C 109.5 no
C13 C19 H19A 109.5(2) no
C13 C19 H19B 109.47(14) no
H19A C19 H19B 109.5 no
C13 C19 H19C 109.5(2) no
H19A C19 H19C 109.5 no
H19B C19 H19C 109.5 no
C5 C20 H20A 109.47(13) no
C5 C20 H20B 109.47(12) no
H20A C20 H20B 109.5 no
C5 C20 H20C 109.47(12) no
H20A C20 H20C 109.5 no
H20B C20 H20C 109.5 no
C9 C21 H21A 109.47(14) no
C9 C21 H21B 109.47(15) no
H21A C21 H21B 109.5 no
C9 C21 H21C 109.47(13) no
H21A C21 H21C 109.5 no
H21B C21 H21C 109.5 no
C3 O23 H23 102.(2) no
C6 O24 H24 106.(2) no
C4 O25 H25 110.(3) no
C10 O26 H26 108.3(18) no
C12 O27 H27 104.2(19) no
C15 O28 H28 111.2(18) no

loop_
_geom_bond_atom_site_label_1
_geom_bond_atom_site_label_2
_geom_bond_site_symmetry_2
_geom_bond_distance
_geom_bond_publ_flag
C1 C17 . 1.525(2) no
C1 C2 . 1.550(3) no
C1 C15 . 1.550(3) no
C1 C12 . 1.550(2) no
C2 C3 . 1.542(3) no
C2 C13 . 1.544(3) no
C2 H2 . .980(2) no
C3 O23 . 1.430(2) no
C3 C4 . 1.550(3) no
C3 H3 . .980(2) no
C4 O25 . 1.422(2) no
C4 C5 . 1.555(3) no
C4 C12 . 1.556(2) no
C5 C20 . 1.529(3) no
C5 C14 . 1.541(3) no
C5 C6 . 1.551(3) no
C6 O24 . 1.445(2) no
C6 C7 . 1.516(3) no
C6 C11 . 1.549(2) no
C7 C8 . 1.532(3) no
C7 H7A . .970(2) no
C7 H7B . .970(2) no
C8 C9 . 1.541(3) no
C8 H8A . .970(2) no
C8 H8B . .970(2) no
C9 C21 . 1.515(3) no
C9 C10 . 1.532(3) no
C9 H9 . .980(2) no
C10 O26 . 1.439(2) no
C10 C11 . 1.514(2) no
C10 H10 . .980(2) no
C11 O16 . 1.450(2) no
C11 C12 . 1.563(2) no
C12 O27 . 1.412(2) no
C13 C18 . 1.513(3) no
C13 C19 . 1.515(3) no
C13 H13 . .980(3) no
C14 C15 . 1.530(2) no
C14 H14A . .970(2) no
C14 H14B . .970(2) no
C15 O28 . 1.380(2) no
C15 O16 . 1.442(2) no
C17 H17A . .96 no
C17 H17B . .96 no
C17 H17C . .96 no
C18 H18A . .96 no
C18 H18B . .96 no
C18 H18C . .96 no
C19 H19A . .96 no
C19 H19B . .96 no
C19 H19C . .96 no
C20 H20A . .96 no
C20 H20B . .96 no
C20 H20C . .96 no
C21 H21A . .96 no
C21 H21B . .96 no
C21 H21C . .96 no
O23 H23 . .84(3) no
O24 H24 . .86(3) no
O25 H25 . .78(4) no
O26 H26 . .86(3) no
O27 H27 . .86(3) no
O28 H28 . .85(3) no

loop_
_geom_hbond_atom_site_label_D
_geom_hbond_atom_site_label_H
_geom_hbond_atom_site_label_A
_geom_hbond_site_symmetry_A
_geom_hbond_distance_DH
_geom_hbond_distance_HA
_geom_hbond_distance_DA
_geom_hbond_angle_DHA
_geom_hbond_publ_flag
O23 H23 O24 3_755 0.84(3) 1.94(3) 2.779(2) 178(3) yes
O24 H24 O25 . 0.86(3) 1.78(3) 2.585(2) 154(3) yes
O25 H25 O23 . 0.78(4) 2.03(3) 2.547(2) 124(3) yes
O26 H26 O27 2_455 0.86(3) 1.95(3) 2.808(2) 170(3) yes
O27 H27 O26 . 0.86(3) 2.17(3) 2.911(2) 145(3) yes
O28 H28 O26 2_455 0.85(3) 1.96(3) 2.772(2) 161(3) yes

loop_
_geom_torsion_atom_site_label_1
_geom_torsion_atom_site_label_2
_geom_torsion_atom_site_label_3
_geom_torsion_atom_site_label_4
_geom_torsion
_geom_torsion_publ_flag
C17 C1 C2 C3 -152.3(2) no
C15 C1 C2 C3 76.4(2) no
C12 C1 C2 C3 -29.7(2) no
C17 C1 C2 C13 78.8(2) no
C15 C1 C2 C13 -52.5(2) no
C12 C1 C2 C13 -158.6(2) no
C13 C2 C3 O23 -101.6(2) no
C1 C2 C3 O23 126.5(2) no
C13 C2 C3 C4 140.2(2) no
C1 C2 C3 C4 8.3(2) no
O23 C3 C4 O25 20.4(2) no
C2 C3 C4 O25 140.3(2) no
O23 C3 C4 C5 145.8(2) no
C2 C3 C4 C5 -94.3(2) no
O23 C3 C4 C12 -103.9(2) no
C2 C3 C4 C12 16.0(2) no
O25 C4 C5 C20 49.5(2) no
C3 C4 C5 C20 -75.5(2) no
C12 C4 C5 C20 170.6(2) no
O25 C4 C5 C14 172.82(15) no
C3 C4 C5 C14 47.8(2) no
C12 C4 C5 C14 -66.1(2) no
O25 C4 C5 C6 -74.3(2) no
C3 C4 C5 C6 160.6(2) no
C12 C4 C5 C6 46.7(2) no
C20 C5 C6 O24 -59.0(2) no
C14 C5 C6 O24 176.29(15) no
C4 C5 C6 O24 64.4(2) no
C20 C5 C6 C7 64.6(3) no
C14 C5 C6 C7 -60.1(2) no
C4 C5 C6 C7 -172.0(2) no
C20 C5 C6 C11 -175.2(2) no
C14 C5 C6 C11 60.1(2) no
C4 C5 C6 C11 -51.8(2) no
O24 C6 C7 C8 -60.2(2) no
C11 C6 C7 C8 57.9(2) no
C5 C6 C7 C8 173.5(2) no
C6 C7 C8 C9 -54.3(2) no
C7 C8 C9 C21 176.8(2) no
C7 C8 C9 C10 52.5(2) no
C21 C9 C10 O26 55.4(2) no
C8 C9 C10 O26 179.5(2) no
C21 C9 C10 C11 -179.1(2) no
C8 C9 C10 C11 -55.0(2) no
O26 C10 C11 O16 70.8(2) no
C9 C10 C11 O16 -56.1(2) no
O26 C10 C11 C6 -171.59(14) no
C9 C10 C11 C6 61.5(2) no
O26 C10 C11 C12 -49.8(2) no
C9 C10 C11 C12 -176.68(15) no
O24 C6 C11 O16 169.29(14) no
C7 C6 C11 O16 54.8(2) no
C5 C6 C11 O16 -74.4(2) no
O24 C6 C11 C10 51.1(2) no
C7 C6 C11 C10 -63.4(2) no
C5 C6 C11 C10 167.41(15) no
O24 C6 C11 C12 -80.2(2) no
C7 C6 C11 C12 165.29(15) no
C5 C6 C11 C12 36.1(2) no
C17 C1 C12 O27 41.5(2) no
C2 C1 C12 O27 -81.9(2) no
C15 C1 C12 O27 158.65(14) no
C17 C1 C12 C4 162.0(2) no
C2 C1 C12 C4 38.6(2) no
C15 C1 C12 C4 -80.9(2) no
C17 C1 C12 C11 -87.5(2) no
C2 C1 C12 C11 149.11(14) no
C15 C1 C12 C11 29.6(2) no
O25 C4 C12 O27 -31.6(2) no
C3 C4 C12 O27 90.5(2) no
C5 C4 C12 O27 -150.5(2) no
O25 C4 C12 C1 -155.6(2) no
C3 C4 C12 C1 -33.5(2) no
C5 C4 C12 C1 85.5(2) no
O25 C4 C12 C11 95.1(2) no
C3 C4 C12 C11 -142.82(15) no
C5 C4 C12 C11 -23.8(2) no
O16 C11 C12 O27 -130.81(15) no
C10 C11 C12 O27 -8.1(2) no
C6 C11 C12 O27 116.3(2) no
O16 C11 C12 C1 -1.5(2) no
C10 C11 C12 C1 121.2(2) no
C6 C11 C12 C1 -114.37(15) no
O16 C11 C12 C4 105.19(15) no
C10 C11 C12 C4 -132.1(2) no
C6 C11 C12 C4 -7.7(2) no
C3 C2 C13 C18 174.6(2) no
C1 C2 C13 C18 -60.3(3) no
C3 C2 C13 C19 50.2(3) no
C1 C2 C13 C19 175.3(2) no
C20 C5 C14 C15 176.4(2) no
C6 C5 C14 C15 -56.7(2) no
C4 C5 C14 C15 51.2(2) no
C5 C14 C15 O28 175.6(2) no
C5 C14 C15 O16 58.1(2) no
C5 C14 C15 C1 -52.8(2) no
C17 C1 C15 O28 -51.5(2) no
C2 C1 C15 O28 80.5(2) no
C12 C1 C15 O28 -168.54(15) no
C17 C1 C15 O16 68.0(2) no
C2 C1 C15 O16 -160.02(14) no
C12 C1 C15 O16 -49.0(2) no
C17 C1 C15 C14 -178.1(2) no
C2 C1 C15 C14 -46.2(2) no
C12 C1 C15 C14 64.8(2) no
O28 C15 O16 C11 176.38(14) no
C14 C15 O16 C11 -66.9(2) no
C1 C15 O16 C11 51.3(2) no
C10 C11 O16 C15 -160.87(13) no
C6 C11 O16 C15 80.1(2) no
C12 C11 O16 C15 -30.4(2) no

loop_
_cod_related_entry_id
_cod_related_entry_database
_cod_related_entry_code
1 ChemSpider 24729257
